data_7244985
loop_
_publ_author_name
'Meng, Xiangtai'
'Xu, Hehua'
'Liu, Rui'
'Zheng, Yu'
'Huang, Shenlin'

_publ_section_title
;
 Electrochemical triamination of alkynes: controllable synthesis of
 functionalized indolines and indoles
;
_journal_issue 12
_journal_name_full 'Green Chemistry'
_journal_page_first 4754
_journal_page_last 4760
_journal_paper_doi 10.1039/D2GC01129H
_journal_volume 24
_journal_year 2022
_chemical_formula_moiety 'C25 H26 N2 O4 S'
_chemical_formula_sum 'C25 H26 N2 O4 S'
_chemical_formula_weight 450.54
_space_group_crystal_system triclinic
_space_group_IT_number 2
_space_group_name_Hall '-P 1'
_space_group_name_H-M_alt 'P -1'
_atom_sites_solution_hydrogens mixed
_atom_sites_solution_primary dual
_audit_creation_date 2021-07-22
_audit_creation_method
;
Olex2 1.3-alpha
(compiled 2020.09.11 svn.r3730fd0d for OlexSys, GUI svn.r6159)
;
_audit_update_record
;
2021-11-19 deposited with the CCDC.	2022-05-13 downloaded from the CCDC.
;
_cell_angle_alpha 75.907(11)
_cell_angle_beta 77.454(11)
_cell_angle_gamma 74.029(10)
_cell_formula_units_Z 2
_cell_length_a 8.5563(10)
_cell_length_b 11.6457(13)
_cell_length_c 12.4602(16)
_cell_measurement_reflns_used 3821
_cell_measurement_temperature 149.99(10)
_cell_measurement_theta_max 28.8570
_cell_measurement_theta_min 2.4970
_cell_volume 1142.6(2)
_computing_cell_refinement 'CrysAlisPro 1.171.38.43f (Rigaku OD, 2015)'
_computing_data_collection 'CrysAlisPro 1.171.38.43f (Rigaku OD, 2015)'
_computing_data_reduction 'CrysAlisPro 1.171.38.43f (Rigaku OD, 2015)'
_computing_molecular_graphics 'Olex2 1.3-alpha (Dolomanov et al., 2009)'
_computing_publication_material 'Olex2 1.3-alpha (Dolomanov et al., 2009)'
_computing_structure_refinement 'SHELXL 2018/3 (Sheldrick, 2015)'
_computing_structure_solution 'SHELXT 2018/2 (Sheldrick, 2018)'
_diffrn_ambient_environment N~2~
_diffrn_ambient_temperature 149.99(10)
_diffrn_detector 'CCD plate'
_diffrn_detector_area_resol_mean 5.2684
_diffrn_detector_type AtlasS2
_diffrn_measured_fraction_theta_full 0.996
_diffrn_measured_fraction_theta_max 0.996
_diffrn_measurement_details
;
List of Runs (angles in degrees, time in seconds):

  # Type    Start    End  Width  t~exp~   \w     \q     \k     \f   Frames
#--------------------------------------------------------------------------
  1  \w    -81.00  10.00   1.00    2.00    --  -11.43 -57.00 -60.00   91
  2  \w    -40.00  59.00   1.00    2.00    --  -11.43  57.00  90.00   99
  3  \w    -14.00  80.00   1.00    2.00    --   12.05  77.00-150.00   94
;
_diffrn_measurement_device 'four-circle diffractometer'
_diffrn_measurement_device_type 'SuperNova, Dual, Cu at zero, AtlasS2'
_diffrn_measurement_method '\w scans'
_diffrn_orient_matrix_type 'CrysAlisPro convention (1999,Acta A55,543-557)'
_diffrn_orient_matrix_UB_11 -0.0030950000
_diffrn_orient_matrix_UB_12 0.0272020000
_diffrn_orient_matrix_UB_13 0.0457601000
_diffrn_orient_matrix_UB_21 -0.0346797000
_diffrn_orient_matrix_UB_22 0.0578034000
_diffrn_orient_matrix_UB_23 -0.0309025000
_diffrn_orient_matrix_UB_31 -0.0800801000
_diffrn_orient_matrix_UB_32 -0.0095887000
_diffrn_orient_matrix_UB_33 0.0220495000
_diffrn_radiation_monochromator mirror
_diffrn_radiation_probe x-ray
_diffrn_radiation_type 'Mo K\a'
_diffrn_radiation_wavelength 0.71073
_diffrn_reflns_av_R_equivalents 0.0274
_diffrn_reflns_av_unetI/netI 0.0481
_diffrn_reflns_Laue_measured_fraction_full 0.996
_diffrn_reflns_Laue_measured_fraction_max 0.996
_diffrn_reflns_limit_h_max 10
_diffrn_reflns_limit_h_min -10
_diffrn_reflns_limit_k_max 13
_diffrn_reflns_limit_k_min -12
_diffrn_reflns_limit_l_max 14
_diffrn_reflns_limit_l_min -14
_diffrn_reflns_number 6853
_diffrn_reflns_point_group_measured_fraction_full 0.996
_diffrn_reflns_point_group_measured_fraction_max 0.996
_diffrn_reflns_theta_full 24.993
_diffrn_reflns_theta_max 24.993
_diffrn_reflns_theta_min 2.262
_diffrn_source 'micro-focus sealed X-ray tube'
_diffrn_source_type 'SuperNova (Mo) X-ray Source'
_exptl_absorpt_coefficient_mu 0.176
_exptl_absorpt_correction_T_max 1.00000
_exptl_absorpt_correction_T_min 0.15259
_exptl_absorpt_correction_type multi-scan
_exptl_absorpt_process_details
;
CrysAlisPro 1.171.38.43f (Rigaku Oxford Diffraction, 2015)
Empirical absorption correction using spherical harmonics,
 implemented in SCALE3 ABSPACK scaling algorithm.
;
_exptl_crystal_colour colourless
_exptl_crystal_colour_primary colourless
_exptl_crystal_density_diffrn 1.310
_exptl_crystal_description block
_exptl_crystal_F_000 476
_exptl_crystal_size_max 0.14
_exptl_crystal_size_mid 0.13
_exptl_crystal_size_min 0.12
_refine_diff_density_max 0.358
_refine_diff_density_min -0.469
_refine_diff_density_rms 0.051
_refine_ls_extinction_method none
_refine_ls_goodness_of_fit_ref 1.027
_refine_ls_hydrogen_treatment mixed
_refine_ls_matrix_type full
_refine_ls_number_parameters 301
_refine_ls_number_reflns 4004
_refine_ls_number_restraints 1
_refine_ls_restrained_S_all 1.050
_refine_ls_R_factor_all 0.0535
_refine_ls_R_factor_gt 0.0426
_refine_ls_shift/su_max 0.006
_refine_ls_shift/su_mean 0.000
_refine_ls_structure_factor_coef Fsqd
_refine_ls_weighting_details 'w=1/[\s^2^(Fo^2^)+(0.0495P)^2^+0.3157P] where P=(Fo^2^+2Fc^2^)/3'
_refine_ls_weighting_scheme calc
_refine_ls_wR_factor_gt 0.1018
_refine_ls_wR_factor_ref 0.1089
_reflns_Friedel_coverage 0.000
_reflns_number_gt 3341
_reflns_number_total 4004
_reflns_threshold_expression 'I > 2\s(I)'
_cod_data_source_file d2gc01129h2.cif
_cod_data_source_block 5-2
_cod_depositor_comments 'Adding full bibliography for 7244984--7244985.cif.'
_cod_original_cell_volume 1142.6(3)
_cod_database_code 7244985
_shelx_shelxl_version_number 2018/3
_shelx_space_group_comment
;
The symmetry employed for this shelxl refinement is uniquely defined
by the following loop, which should always be used as a source of
symmetry information in preference to the above space-group names.
They are only intended as comments.
;
_reflns_odcompleteness_completeness 99.91
_reflns_odcompleteness_iscentric 1
_reflns_odcompleteness_theta 26.32
_olex2_refinement_description
;
1. Fixed Uiso
 At 1.2 times of:
  All C(H) groups
 At 1.5 times of:
  All C(H,H,H) groups
2. Restrained distances
 C14-C15
 1.4 with sigma of 0.01
3.a Aromatic/amide H refined with riding coordinates:
 C2(H2A), C3(H3), C5(H5), C6(H6), C10(H10), C11(H11), C12(H12), C13(H13),
 C17(H17), C18(H18), C20(H20), C21(H21)
3.b Idealised Me refined as rotating group:
 C7(H7A,H7B,H7C), C23(H23A,H23B,H23C), C24(H24A,H24B,H24C), C25(H25A,H25B,H25C)
;
_olex2_submission_special_instructions 'No special instructions were received'
_oxdiff_exptl_absorpt_empirical_details
;
Empirical correction (ABSPACK) includes:
- Absorption correction using spherical harmonics
- Frame scaling
;
_oxdiff_exptl_absorpt_empirical_full_max 3.795
_oxdiff_exptl_absorpt_empirical_full_min 0.547

loop_
_space_group_symop_operation_xyz
'x, y, z'
'-x, -y, -z'

loop_
_atom_site_label
_atom_site_type_symbol
_atom_site_fract_x
_atom_site_fract_y
_atom_site_fract_z
_atom_site_U_iso_or_equiv
_atom_site_adp_type
_atom_site_occupancy
_atom_site_site_symmetry_order
_atom_site_calc_flag
_atom_site_refinement_flags_posn
_atom_site_refinement_flags_adp
_atom_site_refinement_flags_occupancy
_atom_site_disorder_assembly
_atom_site_disorder_group
S1 S -0.20012(6) 0.24497(4) 0.10677(4) 0.02060(15) Uani 1 1 d . . . . .
O1 O -0.31819(17) 0.35523(13) 0.06973(11) 0.0272(3) Uani 1 1 d . . . . .
O2 O -0.20148(17) 0.13423(13) 0.07670(11) 0.0280(4) Uani 1 1 d . . . . .
O3 O 0.09165(19) 0.45539(13) 0.09728(13) 0.0335(4) Uani 1 1 d . . . . .
O4 O 0.3049(2) 0.35138(14) 0.31212(12) 0.0394(4) Uani 1 1 d . . . . .
N1 N -0.0207(2) 0.27797(16) 0.05553(13) 0.0207(4) Uani 1 1 d . . . . .
H1 H -0.032(3) 0.351(2) 0.0491(18) 0.029(6) Uiso 1 1 d . . . . .
N2 N 0.3348(2) 0.51582(15) 0.17058(14) 0.0208(4) Uani 1 1 d . . . . .
H2 H 0.316(2) 0.5453(18) 0.1041(18) 0.019(5) Uiso 1 1 d . . . . .
C1 C -0.2116(2) 0.21764(17) 0.25344(16) 0.0199(4) Uani 1 1 d . . . . .
C2 C -0.2062(3) 0.3100(2) 0.30361(18) 0.0324(5) Uani 1 1 d . . . . .
H2A H -0.204253 0.387449 0.261237 0.039 Uiso 1 1 calc R U . . .
C3 C -0.2038(3) 0.2855(2) 0.41714(18) 0.0352(6) Uani 1 1 d . . . . .
H3 H -0.198832 0.347299 0.450695 0.042 Uiso 1 1 calc R U . . .
C4 C -0.2086(3) 0.17167(19) 0.48279(17) 0.0279(5) Uani 1 1 d . . . . .
C5 C -0.2166(3) 0.0820(2) 0.43049(19) 0.0397(6) Uani 1 1 d . . . . .
H5 H -0.221066 0.004963 0.472984 0.048 Uiso 1 1 calc R U . . .
C6 C -0.2180(3) 0.10389(19) 0.31699(18) 0.0340(5) Uani 1 1 d . . . . .
H6 H -0.223241 0.042206 0.283445 0.041 Uiso 1 1 calc R U . . .
C7 C -0.2036(3) 0.1448(2) 0.60691(18) 0.0412(6) Uani 1 1 d . . . . .
H7A H -0.133074 0.188770 0.621414 0.062 Uiso 1 1 calc R U . . .
H7B H -0.161815 0.059029 0.631516 0.062 Uiso 1 1 calc R U . . .
H7C H -0.312748 0.169523 0.646755 0.062 Uiso 1 1 calc R U . . .
C8 C 0.1256(2) 0.20023(18) 0.09125(15) 0.0199(4) Uani 1 1 d . . . . .
C9 C 0.2298(2) 0.24509(18) 0.13652(15) 0.0206(4) Uani 1 1 d . . . . .
C10 C 0.3765(2) 0.16579(19) 0.16613(18) 0.0284(5) Uani 1 1 d . . . . .
H10 H 0.446069 0.194067 0.196011 0.034 Uiso 1 1 calc R U . . .
C11 C 0.4202(3) 0.0462(2) 0.15183(18) 0.0327(5) Uani 1 1 d . . . . .
H11 H 0.518824 -0.004925 0.170863 0.039 Uiso 1 1 calc R U . . .
C12 C 0.3156(3) 0.0033(2) 0.10890(17) 0.0300(5) Uani 1 1 d . . . . .
H12 H 0.343696 -0.077306 0.100221 0.036 Uiso 1 1 calc R U . . .
C13 C 0.1702(3) 0.07895(18) 0.07895(16) 0.0249(5) Uani 1 1 d . . . . .
H13 H 0.101277 0.048862 0.050267 0.030 Uiso 1 1 calc R U . . .
C14 C 0.1936(2) 0.37497(19) 0.14511(16) 0.0229(5) Uani 1 1 d D . . . .
C15 C 0.2863(2) 0.41157(18) 0.21909(17) 0.0233(5) Uani 1 1 d D . . . .
C16 C 0.4362(2) 0.56729(17) 0.21202(16) 0.0196(4) Uani 1 1 d . . . . .
C17 C 0.4460(3) 0.54834(19) 0.32456(17) 0.0278(5) Uani 1 1 d . . . . .
H17 H 0.380572 0.502680 0.377568 0.033 Uiso 1 1 calc R U . . .
C18 C 0.5530(3) 0.59718(19) 0.35830(17) 0.0275(5) Uani 1 1 d . . . . .
H18 H 0.557380 0.583705 0.434399 0.033 Uiso 1 1 calc R U . . .
C19 C 0.6545(2) 0.66574(17) 0.28287(16) 0.0204(4) Uani 1 1 d . . . . .
C20 C 0.6377(3) 0.68740(19) 0.17109(16) 0.0266(5) Uani 1 1 d . . . . .
H20 H 0.700378 0.735265 0.118157 0.032 Uiso 1 1 calc R U . . .
C21 C 0.5301(3) 0.63973(19) 0.13593(16) 0.0271(5) Uani 1 1 d . . . . .
H21 H 0.521088 0.656691 0.060336 0.033 Uiso 1 1 calc R U . . .
C22 C 0.7779(3) 0.71203(18) 0.32417(17) 0.0241(5) Uani 1 1 d . . . . .
C23 C 0.8983(3) 0.6029(2) 0.3823(2) 0.0400(6) Uani 1 1 d . . . . .
H23A H 0.838662 0.559802 0.446555 0.060 Uiso 1 1 calc R U . . .
H23B H 0.978326 0.631309 0.405651 0.060 Uiso 1 1 calc R U . . .
H23C H 0.953187 0.549339 0.330916 0.060 Uiso 1 1 calc R U . . .
C24 C 0.6860(3) 0.7936(2) 0.40884(18) 0.0335(5) Uani 1 1 d . . . . .
H24A H 0.613567 0.863951 0.372563 0.050 Uiso 1 1 calc R U . . .
H24B H 0.764050 0.818958 0.437318 0.050 Uiso 1 1 calc R U . . .
H24C H 0.622818 0.748965 0.469666 0.050 Uiso 1 1 calc R U . . .
C25 C 0.8772(3) 0.7848(2) 0.22735(18) 0.0325(5) Uani 1 1 d . . . . .
H25A H 0.938509 0.733522 0.175235 0.049 Uiso 1 1 calc R U . . .
H25B H 0.951830 0.813176 0.256279 0.049 Uiso 1 1 calc R U . . .
H25C H 0.803409 0.853201 0.189872 0.049 Uiso 1 1 calc R U . . .

loop_
_atom_site_aniso_label
_atom_site_aniso_U_11
_atom_site_aniso_U_22
_atom_site_aniso_U_33
_atom_site_aniso_U_23
_atom_site_aniso_U_13
_atom_site_aniso_U_12
S1 0.0193(3) 0.0233(3) 0.0220(3) -0.0070(2) -0.0049(2) -0.0061(2)
O1 0.0227(8) 0.0297(8) 0.0280(8) -0.0031(6) -0.0099(6) -0.0019(7)
O2 0.0293(8) 0.0306(8) 0.0315(8) -0.0145(7) -0.0042(6) -0.0122(7)
O3 0.0386(9) 0.0227(8) 0.0450(10) -0.0016(7) -0.0226(8) -0.0086(7)
O4 0.0592(11) 0.0397(10) 0.0274(9) 0.0052(7) -0.0180(8) -0.0268(9)
N1 0.0210(9) 0.0192(10) 0.0225(9) -0.0037(7) -0.0046(7) -0.0051(8)
N2 0.0220(9) 0.0244(9) 0.0179(9) -0.0025(7) -0.0063(7) -0.0076(8)
C1 0.0156(10) 0.0226(11) 0.0214(11) -0.0071(8) -0.0025(8) -0.0023(9)
C2 0.0464(14) 0.0235(12) 0.0280(12) -0.0059(9) -0.0010(10) -0.0126(11)
C3 0.0535(15) 0.0310(13) 0.0273(12) -0.0136(10) -0.0035(11) -0.0154(12)
C4 0.0258(11) 0.0316(12) 0.0244(12) -0.0055(10) -0.0025(9) -0.0046(10)
C5 0.0631(17) 0.0235(12) 0.0318(13) 0.0002(10) -0.0103(12) -0.0121(12)
C6 0.0537(15) 0.0222(12) 0.0305(13) -0.0077(10) -0.0087(11) -0.0122(11)
C7 0.0477(15) 0.0460(15) 0.0285(13) -0.0053(11) -0.0089(11) -0.0084(13)
C8 0.0183(10) 0.0250(11) 0.0146(10) -0.0029(8) 0.0018(8) -0.0063(9)
C9 0.0208(10) 0.0236(11) 0.0166(10) -0.0025(8) 0.0006(8) -0.0080(9)
C10 0.0199(11) 0.0341(13) 0.0308(12) -0.0028(10) -0.0059(9) -0.0075(10)
C11 0.0216(11) 0.0310(13) 0.0388(13) -0.0033(10) -0.0049(10) 0.0017(10)
C12 0.0300(12) 0.0254(12) 0.0291(12) -0.0052(9) 0.0009(9) -0.0021(10)
C13 0.0252(11) 0.0268(12) 0.0231(11) -0.0071(9) -0.0002(9) -0.0075(10)
C14 0.0210(11) 0.0276(12) 0.0206(11) -0.0004(9) -0.0032(9) -0.0102(10)
C15 0.0219(11) 0.0258(11) 0.0236(12) -0.0047(9) -0.0045(9) -0.0076(9)
C16 0.0196(10) 0.0188(10) 0.0222(11) -0.0072(8) -0.0054(8) -0.0029(8)
C17 0.0301(12) 0.0348(13) 0.0212(11) -0.0040(9) -0.0011(9) -0.0158(10)
C18 0.0374(13) 0.0315(12) 0.0176(11) -0.0038(9) -0.0068(9) -0.0136(10)
C19 0.0222(10) 0.0177(10) 0.0218(11) -0.0067(8) -0.0044(8) -0.0024(9)
C20 0.0314(12) 0.0309(12) 0.0211(11) -0.0041(9) -0.0012(9) -0.0165(10)
C21 0.0347(12) 0.0342(12) 0.0173(10) -0.0043(9) -0.0059(9) -0.0151(11)
C22 0.0281(11) 0.0224(11) 0.0247(11) -0.0045(9) -0.0085(9) -0.0073(9)
C23 0.0361(14) 0.0334(13) 0.0563(16) -0.0043(12) -0.0234(12) -0.0092(11)
C24 0.0465(14) 0.0327(13) 0.0293(12) -0.0111(10) -0.0085(10) -0.0159(11)
C25 0.0313(12) 0.0409(14) 0.0335(13) -0.0107(11) -0.0069(10) -0.0175(11)

loop_
_atom_type_symbol
_atom_type_description
_atom_type_scat_dispersion_real
_atom_type_scat_dispersion_imag
_atom_type_scat_source
C C 0.0033 0.0016 'International Tables Vol C Tables 4.2.6.8 and 6.1.1.4'
H H 0.0000 0.0000 'International Tables Vol C Tables 4.2.6.8 and 6.1.1.4'
N N 0.0061 0.0033 'International Tables Vol C Tables 4.2.6.8 and 6.1.1.4'
O O 0.0106 0.0060 'International Tables Vol C Tables 4.2.6.8 and 6.1.1.4'
S S 0.1246 0.1234 'International Tables Vol C Tables 4.2.6.8 and 6.1.1.4'

loop_
_geom_angle_atom_site_label_1
_geom_angle_atom_site_label_2
_geom_angle_atom_site_label_3
_geom_angle
_geom_angle_site_symmetry_1
_geom_angle_site_symmetry_3
_geom_angle_publ_flag
O1 S1 N1 104.27(9) . . ?
O1 S1 C1 110.31(9) . . ?
O2 S1 O1 119.14(8) . . ?
O2 S1 N1 109.36(9) . . ?
O2 S1 C1 107.98(9) . . ?
N1 S1 C1 104.85(8) . . ?
S1 N1 H1 108.3(16) . . ?
C8 N1 S1 120.99(13) . . ?
C8 N1 H1 117.7(16) . . ?
C15 N2 H2 115.1(12) . . ?
C15 N2 C16 126.22(18) . . ?
C16 N2 H2 117.8(12) . . ?
C2 C1 S1 119.38(15) . . ?
C6 C1 S1 120.33(15) . . ?
C6 C1 C2 120.21(19) . . ?
C1 C2 H2A 120.5 . . ?
C3 C2 C1 119.03(19) . . ?
C3 C2 H2A 120.5 . . ?
C2 C3 H3 119.1 . . ?
C2 C3 C4 121.90(19) . . ?
C4 C3 H3 119.1 . . ?
C3 C4 C7 121.70(19) . . ?
C5 C4 C3 117.65(19) . . ?
C5 C4 C7 120.64(19) . . ?
C4 C5 H5 119.2 . . ?
C6 C5 C4 121.6(2) . . ?
C6 C5 H5 119.2 . . ?
C1 C6 C5 119.62(19) . . ?
C1 C6 H6 120.2 . . ?
C5 C6 H6 120.2 . . ?
C4 C7 H7A 109.5 . . ?
C4 C7 H7B 109.5 . . ?
C4 C7 H7C 109.5 . . ?
H7A C7 H7B 109.5 . . ?
H7A C7 H7C 109.5 . . ?
H7B C7 H7C 109.5 . . ?
C9 C8 N1 120.70(17) . . ?
C13 C8 N1 119.83(17) . . ?
C13 C8 C9 119.45(19) . . ?
C8 C9 C14 121.71(18) . . ?
C10 C9 C8 118.44(18) . . ?
C10 C9 C14 119.68(17) . . ?
C9 C10 H10 119.3 . . ?
C11 C10 C9 121.37(19) . . ?
C11 C10 H10 119.3 . . ?
C10 C11 H11 120.3 . . ?
C10 C11 C12 119.4(2) . . ?
C12 C11 H11 120.3 . . ?
C11 C12 H12 119.7 . . ?
C13 C12 C11 120.7(2) . . ?
C13 C12 H12 119.7 . . ?
C8 C13 H13 119.7 . . ?
C12 C13 C8 120.64(18) . . ?
C12 C13 H13 119.7 . . ?
O3 C14 C9 123.62(17) . . ?
O3 C14 C15 117.55(17) . . ?
C9 C14 C15 118.82(18) . . ?
O4 C15 N2 126.73(17) . . ?
O4 C15 C14 120.75(16) . . ?
N2 C15 C14 112.47(17) . . ?
C17 C16 N2 123.31(17) . . ?
C21 C16 N2 118.22(17) . . ?
C21 C16 C17 118.47(17) . . ?
C16 C17 H17 120.0 . . ?
C18 C17 C16 120.05(18) . . ?
C18 C17 H17 120.0 . . ?
C17 C18 H18 118.7 . . ?
C17 C18 C19 122.57(18) . . ?
C19 C18 H18 118.7 . . ?
C18 C19 C22 120.47(17) . . ?
C20 C19 C18 116.24(17) . . ?
C20 C19 C22 123.29(17) . . ?
C19 C20 H20 119.1 . . ?
C19 C20 C21 121.85(18) . . ?
C21 C20 H20 119.1 . . ?
C16 C21 C20 120.70(18) . . ?
C16 C21 H21 119.7 . . ?
C20 C21 H21 119.7 . . ?
C19 C22 C23 109.22(15) . . ?
C24 C22 C19 109.76(17) . . ?
C24 C22 C23 108.74(18) . . ?
C25 C22 C19 111.74(16) . . ?
C25 C22 C23 108.49(18) . . ?
C25 C22 C24 108.83(16) . . ?
C22 C23 H23A 109.5 . . ?
C22 C23 H23B 109.5 . . ?
C22 C23 H23C 109.5 . . ?
H23A C23 H23B 109.5 . . ?
H23A C23 H23C 109.5 . . ?
H23B C23 H23C 109.5 . . ?
C22 C24 H24A 109.5 . . ?
C22 C24 H24B 109.5 . . ?
C22 C24 H24C 109.5 . . ?
H24A C24 H24B 109.5 . . ?
H24A C24 H24C 109.5 . . ?
H24B C24 H24C 109.5 . . ?
C22 C25 H25A 109.5 . . ?
C22 C25 H25B 109.5 . . ?
C22 C25 H25C 109.5 . . ?
H25A C25 H25B 109.5 . . ?
H25A C25 H25C 109.5 . . ?
H25B C25 H25C 109.5 . . ?

loop_
_geom_bond_atom_site_label_1
_geom_bond_atom_site_label_2
_geom_bond_distance
_geom_bond_site_symmetry_2
_geom_bond_publ_flag
S1 O1 1.4431(15) . ?
S1 O2 1.4314(13) . ?
S1 N1 1.6405(16) . ?
S1 C1 1.7627(19) . ?
O3 C14 1.224(2) . ?
O4 C15 1.218(2) . ?
N1 H1 0.81(2) . ?
N1 C8 1.416(3) . ?
N2 H2 0.85(2) . ?
N2 C15 1.350(2) . ?
N2 C16 1.418(2) . ?
C1 C2 1.385(3) . ?
C1 C6 1.377(3) . ?
C2 H2A 0.9300 . ?
C2 C3 1.377(3) . ?
C3 H3 0.9300 . ?
C3 C4 1.384(3) . ?
C4 C5 1.382(3) . ?
C4 C7 1.509(3) . ?
C5 H5 0.9300 . ?
C5 C6 1.377(3) . ?
C6 H6 0.9300 . ?
C7 H7A 0.9600 . ?
C7 H7B 0.9600 . ?
C7 H7C 0.9600 . ?
C8 C9 1.416(3) . ?
C8 C13 1.395(3) . ?
C9 C10 1.401(3) . ?
C9 C14 1.484(3) . ?
C10 H10 0.9300 . ?
C10 C11 1.384(3) . ?
C11 H11 0.9300 . ?
C11 C12 1.386(3) . ?
C12 H12 0.9300 . ?
C12 C13 1.379(3) . ?
C13 H13 0.9300 . ?
C14 C15 1.535(2) . ?
C16 C17 1.383(3) . ?
C16 C21 1.382(3) . ?
C17 H17 0.9300 . ?
C17 C18 1.381(3) . ?
C18 H18 0.9300 . ?
C18 C19 1.392(3) . ?
C19 C20 1.386(3) . ?
C19 C22 1.535(3) . ?
C20 H20 0.9300 . ?
C20 C21 1.387(3) . ?
C21 H21 0.9300 . ?
C22 C23 1.535(3) . ?
C22 C24 1.533(3) . ?
C22 C25 1.532(3) . ?
C23 H23A 0.9600 . ?
C23 H23B 0.9600 . ?
C23 H23C 0.9600 . ?
C24 H24A 0.9600 . ?
C24 H24B 0.9600 . ?
C24 H24C 0.9600 . ?
C25 H25A 0.9600 . ?
C25 H25B 0.9600 . ?
C25 H25C 0.9600 . ?

loop_
_geom_torsion_atom_site_label_1
_geom_torsion_atom_site_label_2
_geom_torsion_atom_site_label_3
_geom_torsion_atom_site_label_4
_geom_torsion
_geom_torsion_site_symmetry_1
_geom_torsion_site_symmetry_2
_geom_torsion_site_symmetry_3
_geom_torsion_site_symmetry_4
_geom_torsion_publ_flag
S1 N1 C8 C9 -123.71(17) . . . . ?
S1 N1 C8 C13 58.1(2) . . . . ?
S1 C1 C2 C3 -175.57(17) . . . . ?
S1 C1 C6 C5 175.97(18) . . . . ?
O1 S1 N1 C8 168.01(14) . . . . ?
O1 S1 C1 C2 -50.58(18) . . . . ?
O1 S1 C1 C6 132.48(17) . . . . ?
O2 S1 N1 C8 -63.53(16) . . . . ?
O2 S1 C1 C2 177.66(16) . . . . ?
O2 S1 C1 C6 0.7(2) . . . . ?
O3 C14 C15 O4 134.7(2) . . . . ?
O3 C14 C15 N2 -43.0(3) . . . . ?
N1 S1 C1 C2 61.14(19) . . . . ?
N1 S1 C1 C6 -115.80(18) . . . . ?
N1 C8 C9 C10 -177.31(17) . . . . ?
N1 C8 C9 C14 -2.0(3) . . . . ?
N1 C8 C13 C12 177.29(17) . . . . ?
N2 C16 C17 C18 177.2(2) . . . . ?
N2 C16 C21 C20 -176.73(19) . . . . ?
C1 S1 N1 C8 52.03(17) . . . . ?
C1 C2 C3 C4 -0.8(4) . . . . ?
C2 C1 C6 C5 -0.9(3) . . . . ?
C2 C3 C4 C5 -0.2(4) . . . . ?
C2 C3 C4 C7 179.1(2) . . . . ?
C3 C4 C5 C6 0.7(4) . . . . ?
C4 C5 C6 C1 -0.1(4) . . . . ?
C6 C1 C2 C3 1.4(3) . . . . ?
C7 C4 C5 C6 -178.7(2) . . . . ?
C8 C9 C10 C11 0.1(3) . . . . ?
C8 C9 C14 O3 -13.4(3) . . . . ?
C8 C9 C14 C15 165.71(17) . . . . ?
C9 C8 C13 C12 -0.9(3) . . . . ?
C9 C10 C11 C12 -1.0(3) . . . . ?
C9 C14 C15 O4 -44.5(3) . . . . ?
C9 C14 C15 N2 137.84(18) . . . . ?
C10 C9 C14 O3 161.90(19) . . . . ?
C10 C9 C14 C15 -19.0(3) . . . . ?
C10 C11 C12 C13 0.9(3) . . . . ?
C11 C12 C13 C8 0.0(3) . . . . ?
C13 C8 C9 C10 0.9(3) . . . . ?
C13 C8 C9 C14 176.25(17) . . . . ?
C14 C9 C10 C11 -175.40(19) . . . . ?
C15 N2 C16 C17 -27.0(3) . . . . ?
C15 N2 C16 C21 152.8(2) . . . . ?
C16 N2 C15 O4 9.0(3) . . . . ?
C16 N2 C15 C14 -173.46(17) . . . . ?
C16 C17 C18 C19 -0.3(3) . . . . ?
C17 C16 C21 C20 3.1(3) . . . . ?
C17 C18 C19 C20 2.7(3) . . . . ?
C17 C18 C19 C22 -176.6(2) . . . . ?
C18 C19 C20 C21 -2.3(3) . . . . ?
C18 C19 C22 C23 59.7(3) . . . . ?
C18 C19 C22 C24 -59.4(3) . . . . ?
C18 C19 C22 C25 179.75(19) . . . . ?
C19 C20 C21 C16 -0.6(3) . . . . ?
C20 C19 C22 C23 -119.6(2) . . . . ?
C20 C19 C22 C24 121.3(2) . . . . ?
C20 C19 C22 C25 0.4(3) . . . . ?
C21 C16 C17 C18 -2.6(3) . . . . ?
C22 C19 C20 C21 177.1(2) . . . . ?
